data_7702616
loop_
_publ_author_name
'Yamamoto, Youhei'
'Suzuki, Takayoshi'
'Kaizaki, Sumio'

_publ_section_title
;
 Syntheses, structures, magnetic, and spectroscopic properties of
 cobalt(ii), nickel(ii) and zinc(ii) complexes containing
 2-(6-methyl)pyridyl-substituted nitronyl and imino nitroxide&#x2020;
;
_journal_issue 19
_journal_name_full 'Journal of the Chemical Society, Dalton Transactions'
_journal_page_first 2943
_journal_paper_doi 10.1039/b103647p
_journal_year 2001
_chemical_formula_moiety '(Co Br2 (C13 H18 N3 O2))'
_chemical_formula_sum 'C13 H18 Br2 Co N3 O2'
_chemical_formula_weight 467.05
_chemical_name_common '[CoBr~2~(NITmepy)]'
_chemical_name_systematic
;
Dibromo(2-(2-pyridyl)-4,4,5,5-tetramethylimidazoline-1-oxyl-3-oxide)cobalt(I
I)
;
_space_group_IT_number 7
_space_group_name_Hall 'P -2yac'
_space_group_name_H-M_alt 'P 1 n 1'
_symmetry_cell_setting monoclinic
_symmetry_space_group_name_H-M 'P 1 n 1'
_atom_sites_solution_hydrogens geom
_atom_sites_solution_primary direct
_atom_sites_solution_secondary difmap
_audit_creation_method SHELXL-97
_cell_angle_alpha 90.00
_cell_angle_beta 95.491(17)
_cell_angle_gamma 90.00
_cell_formula_units_Z 4
_cell_length_a 7.3499(18)
_cell_length_b 19.4867(15)
_cell_length_c 12.055(2)
_cell_measurement_reflns_used 25
_cell_measurement_temperature 296(2)
_cell_measurement_theta_max 15.0
_cell_measurement_theta_min 14.8
_cell_volume 1718.7(5)
_computing_cell_refinement 'MSC/AFC Diffractometer Control'
_computing_data_collection 'MSC/AFC Diffractometer Control'
_computing_data_reduction 'teXsan Ver. 1.10'
_computing_molecular_graphics ORTEP
_computing_publication_material 'SHELXL-97 (Sheldrick, 1997)'
_computing_structure_refinement 'SHELXL-97 (Sheldrick, 1997)'
_computing_structure_solution 'SHELXS-86 (Sheldrick, 1990)'
_diffrn_ambient_temperature 296(2)
_diffrn_measured_fraction_theta_full 0.999
_diffrn_measured_fraction_theta_max 0.999
_diffrn_measurement_device_type 'Rigaku AFC5R'
_diffrn_measurement_method \w-2\q
_diffrn_radiation_monochromator graphite
_diffrn_radiation_source 'rotating anode'
_diffrn_radiation_type 'Mo K\a'
_diffrn_radiation_wavelength 0.71069
_diffrn_reflns_av_R_equivalents 0.057
_diffrn_reflns_av_sigmaI/netI 0.0899
_diffrn_reflns_limit_h_max 10
_diffrn_reflns_limit_h_min 0
_diffrn_reflns_limit_k_max 27
_diffrn_reflns_limit_k_min 0
_diffrn_reflns_limit_l_max 16
_diffrn_reflns_limit_l_min -16
_diffrn_reflns_number 5371
_diffrn_reflns_theta_full 30.00
_diffrn_reflns_theta_max 30.00
_diffrn_reflns_theta_min 2.09
_diffrn_standards_decay_% 1.72
_diffrn_standards_interval_count 150
_diffrn_standards_number 3
_exptl_absorpt_coefficient_mu 5.654
_exptl_absorpt_correction_T_max 0.464
_exptl_absorpt_correction_T_min 0.235
_exptl_absorpt_correction_type integration
_exptl_absorpt_process_details Coppens_numerical
_exptl_crystal_colour darkpurple
_exptl_crystal_density_diffrn 1.805
_exptl_crystal_density_method 'not measured'
_exptl_crystal_description plate
_exptl_crystal_F_000 920
_exptl_crystal_size_max 0.50
_exptl_crystal_size_mid 0.30
_exptl_crystal_size_min 0.20
_refine_diff_density_max 0.601
_refine_diff_density_min -0.503
_refine_diff_density_rms 0.096
_refine_ls_abs_structure_details 'Flack H D (1983), Acta Cryst. A39, 876-881'
_refine_ls_abs_structure_Flack 0.004(13)
_refine_ls_extinction_method none
_refine_ls_goodness_of_fit_ref 0.965
_refine_ls_hydrogen_treatment constr
_refine_ls_matrix_type full
_refine_ls_number_parameters 387
_refine_ls_number_reflns 5371
_refine_ls_number_restraints 0
_refine_ls_restrained_S_all 0.965
_refine_ls_R_factor_all 0.1471
_refine_ls_R_factor_gt 0.0434
_refine_ls_shift/su_max 0.009
_refine_ls_shift/su_mean 0.000
_refine_ls_structure_factor_coef Fsqd
_refine_ls_weighting_details 'calc w=1/[\s^2^(Fo^2^)+(0.0627P)^2^+0.0000P] where P=(Fo^2^+2Fc^2^)/3'
_refine_ls_weighting_scheme calc
_refine_ls_wR_factor_gt 0.1009
_refine_ls_wR_factor_ref 0.1275
_reflns_number_gt 2676
_reflns_number_total 5371
_reflns_threshold_expression 'I > 2\s(I)'
_cod_data_source_file b103647p.txt
_cod_data_source_block CoBrNIT
_cod_original_cell_volume 1718.6(5)
_cod_database_code 7702616

loop_
_symmetry_equiv_pos_as_xyz
'x, y, z'
'x+1/2, -y, z+1/2'

loop_
_atom_site_label
_atom_site_type_symbol
_atom_site_fract_x
_atom_site_fract_y
_atom_site_fract_z
_atom_site_U_iso_or_equiv
_atom_site_adp_type
_atom_site_occupancy
_atom_site_symmetry_multiplicity
_atom_site_calc_flag
_atom_site_refinement_flags
Br1 Br 0.2314(2) 0.02053(6) 0.58599(13) 0.0640(3) Uani 1 1 d .
Br2 Br 0.6671(2) -0.05309(5) 0.43946(12) 0.0663(3) Uani 1 1 d .
Br21 Br -0.3320(3) 0.38029(7) 0.14529(18) 0.1048(5) Uani 1 1 d .
Br22 Br 0.1200(3) 0.33062(9) -0.00659(14) 0.1116(6) Uani 1 1 d .
Co1 Co 0.5000 0.03984(5) 0.5000 0.0401(3) Uani 1 1 d .
Co2 Co -0.0367(3) 0.33471(6) 0.15311(13) 0.0541(3) Uani 1 1 d .
O1 O 0.6752(8) 0.0923(3) 0.6024(5) 0.0454(14) Uani 1 1 d .
O2 O 0.3920(13) 0.3037(3) 0.5701(6) 0.076(2) Uani 1 1 d .
O21 O 0.1345(10) 0.3818(4) 0.2651(5) 0.0590(17) Uani 1 1 d .
O22 O -0.1350(14) 0.3111(4) 0.5755(6) 0.084(3) Uani 1 1 d .
N1 N 0.6084(9) 0.1516(3) 0.6268(5) 0.0366(15) Uani 1 1 d .
N2 N 0.4730(10) 0.2508(3) 0.6120(5) 0.0431(17) Uani 1 1 d .
N3 N 0.4530(9) 0.1238(3) 0.3961(5) 0.0372(15) Uani 1 1 d .
N21 N 0.0762(10) 0.3808(3) 0.3638(6) 0.0463(18) Uani 1 1 d .
N22 N -0.0506(10) 0.3488(4) 0.5090(6) 0.0474(18) Uani 1 1 d .
N23 N -0.0558(9) 0.2506(3) 0.2559(5) 0.0380(15) Uani 1 1 d .
C1 C 0.5295(12) 0.1970(4) 0.5549(7) 0.0407(19) Uani 1 1 d .
C2 C 0.6317(13) 0.1770(4) 0.7451(6) 0.0412(19) Uani 1 1 d .
C3 C 0.4971(13) 0.2385(4) 0.7352(7) 0.044(2) Uani 1 1 d .
C4 C 0.5835(15) 0.1206(4) 0.8230(7) 0.051(2) Uani 1 1 d .
H4A H 0.4821 0.0948 0.7887 0.063 Uiso 1 1 calc R
H4B H 0.5510 0.1405 0.8913 0.063 Uiso 1 1 calc R
H4C H 0.6868 0.0908 0.8385 0.063 Uiso 1 1 calc R
C5 C 0.8326(13) 0.1970(5) 0.7679(7) 0.053(2) Uani 1 1 d .
H5A H 0.9080 0.1580 0.7553 0.068 Uiso 1 1 calc R
H5B H 0.8564 0.2117 0.8439 0.068 Uiso 1 1 calc R
H5C H 0.8598 0.2336 0.7190 0.068 Uiso 1 1 calc R
C6 C 0.3034(15) 0.2194(7) 0.7645(9) 0.071(3) Uani 1 1 d .
H6A H 0.2228 0.2577 0.7488 0.084 Uiso 1 1 calc R
H6B H 0.3077 0.2080 0.8421 0.084 Uiso 1 1 calc R
H6C H 0.2593 0.1807 0.7206 0.084 Uiso 1 1 calc R
C7 C 0.5628(19) 0.3043(6) 0.7957(9) 0.075(3) Uani 1 1 d .
H7A H 0.6162 0.2931 0.8693 0.094 Uiso 1 1 calc R
H7B H 0.4610 0.3346 0.8007 0.094 Uiso 1 1 calc R
H7C H 0.6525 0.3264 0.7551 0.094 Uiso 1 1 calc R
C8 C 0.4908(11) 0.1885(4) 0.4340(6) 0.0354(17) Uani 1 1 d .
C9 C 0.4824(12) 0.2440(5) 0.3635(7) 0.048(2) Uani 1 1 d .
H9 H 0.5128 0.2877 0.3903 0.060 Uiso 1 1 calc R
C10 C 0.4268(14) 0.2332(6) 0.2497(8) 0.061(3) Uani 1 1 d .
H10 H 0.4183 0.2700 0.2002 0.071 Uiso 1 1 calc R
C11 C 0.3862(13) 0.1693(5) 0.2134(7) 0.051(2) Uani 1 1 d .
H11 H 0.3494 0.1619 0.1384 0.063 Uiso 1 1 calc R
C12 C 0.3985(12) 0.1137(5) 0.2873(7) 0.044(2) Uani 1 1 d .
C13 C 0.3392(16) 0.0446(5) 0.2507(8) 0.062(3) Uani 1 1 d .
H13A H 0.2668 0.0248 0.3047 0.076 Uiso 1 1 calc R
H13B H 0.4444 0.0164 0.2436 0.076 Uiso 1 1 calc R
H13C H 0.2675 0.0476 0.1800 0.076 Uiso 1 1 calc R
C21 C 0.0039(12) 0.3277(4) 0.4130(6) 0.0411(19) Uani 1 1 d .
C22 C 0.0853(15) 0.4453(4) 0.4337(8) 0.052(2) Uani 1 1 d .
C23 C -0.0201(15) 0.4246(4) 0.5330(8) 0.053(2) Uani 1 1 d .
C24 C 0.005(2) 0.5036(6) 0.3638(9) 0.080(4) Uani 1 1 d .
H24A H 0.0120 0.5450 0.4072 0.093 Uiso 1 1 calc R
H24B H -0.1203 0.4937 0.3396 0.093 Uiso 1 1 calc R
H24C H 0.0725 0.5093 0.3000 0.093 Uiso 1 1 calc R
C25 C 0.2916(17) 0.4576(6) 0.4638(11) 0.077(3) Uani 1 1 d .
H25A H 0.3454 0.4175 0.4998 0.093 Uiso 1 1 calc R
H25B H 0.3085 0.4962 0.5131 0.093 Uiso 1 1 calc R
H25C H 0.3491 0.4666 0.3970 0.093 Uiso 1 1 calc R
C26 C -0.205(2) 0.4553(8) 0.5364(15) 0.109(5) Uani 1 1 d .
H26A H -0.1933 0.5025 0.5584 0.128 Uiso 1 1 calc R
H26B H -0.2704 0.4307 0.5891 0.128 Uiso 1 1 calc R
H26C H -0.2710 0.4523 0.4638 0.128 Uiso 1 1 calc R
C27 C 0.0825(19) 0.4285(6) 0.6472(8) 0.076(3) Uani 1 1 d .
H27A H 0.0070 0.4110 0.7015 0.089 Uiso 1 1 calc R
H27B H 0.1139 0.4753 0.6644 0.089 Uiso 1 1 calc R
H27C H 0.1920 0.4015 0.6486 0.089 Uiso 1 1 calc R
C28 C -0.0227(12) 0.2575(4) 0.3683(7) 0.0411(19) Uani 1 1 d .
C29 C -0.0139(13) 0.2025(5) 0.4401(7) 0.048(2) Uani 1 1 d .
H29 H 0.0174 0.2087 0.5161 0.057 Uiso 1 1 calc R
C30 C -0.0526(14) 0.1383(5) 0.3973(8) 0.051(2) Uani 1 1 d .
H30 H -0.0475 0.1002 0.4440 0.064 Uiso 1 1 calc R
C31 C -0.0989(13) 0.1308(5) 0.2844(8) 0.051(2) Uani 1 1 d .
H31 H -0.1290 0.0878 0.2544 0.061 Uiso 1 1 calc R
C32 C -0.1000(13) 0.1885(4) 0.2154(8) 0.048(2) Uani 1 1 d .
C33 C -0.1494(19) 0.1816(6) 0.0929(8) 0.071(3) Uani 1 1 d .
H33A H -0.2509 0.2111 0.0705 0.086 Uiso 1 1 calc R
H33B H -0.1824 0.1348 0.0756 0.086 Uiso 1 1 calc R
H33C H -0.0467 0.1943 0.0539 0.086 Uiso 1 1 calc R

loop_
_atom_site_aniso_label
_atom_site_aniso_U_11
_atom_site_aniso_U_22
_atom_site_aniso_U_33
_atom_site_aniso_U_23
_atom_site_aniso_U_13
_atom_site_aniso_U_12
Br1 0.0587(6) 0.0681(7) 0.0669(6) 0.0223(5) 0.0147(5) 0.0051(5)
Br2 0.0819(7) 0.0625(6) 0.0533(5) -0.0153(5) -0.0008(5) 0.0256(6)
Br21 0.0786(8) 0.0560(7) 0.1761(15) 0.0486(8) -0.0065(9) 0.0036(6)
Br22 0.1437(14) 0.1409(14) 0.0555(6) -0.0217(7) 0.0377(8) -0.0453(11)
Co1 0.0494(7) 0.0351(6) 0.0357(5) 0.0006(4) 0.0027(5) 0.0052(5)
Co2 0.0734(9) 0.0482(7) 0.0404(6) 0.0040(5) 0.0032(6) -0.0064(7)
O1 0.049(3) 0.039(3) 0.045(3) -0.005(2) -0.012(3) 0.010(3)
O2 0.113(7) 0.044(4) 0.068(4) 0.006(3) -0.010(4) 0.034(4)
O21 0.070(4) 0.063(4) 0.046(3) -0.005(3) 0.016(3) -0.019(4)
O22 0.137(8) 0.063(5) 0.058(4) -0.007(4) 0.046(5) -0.026(5)
N1 0.039(4) 0.032(3) 0.039(3) 0.001(3) 0.002(3) -0.001(3)
N2 0.058(5) 0.030(3) 0.040(4) 0.000(3) -0.001(3) 0.006(3)
N3 0.033(3) 0.041(4) 0.037(3) 0.003(3) -0.002(3) 0.005(3)
N21 0.055(5) 0.038(4) 0.045(4) 0.000(3) 0.002(3) -0.014(4)
N22 0.056(5) 0.046(4) 0.040(4) -0.007(3) 0.002(4) -0.010(4)
N23 0.043(4) 0.034(3) 0.037(3) -0.005(3) 0.002(3) 0.003(3)
C1 0.040(5) 0.039(4) 0.043(4) 0.001(3) 0.004(4) -0.001(4)
C2 0.056(5) 0.040(4) 0.027(4) -0.005(3) 0.003(3) -0.010(4)
C3 0.054(5) 0.047(5) 0.032(4) -0.008(3) 0.006(4) -0.002(4)
C4 0.074(7) 0.039(5) 0.040(5) 0.005(4) 0.008(4) -0.007(5)
C5 0.051(6) 0.063(6) 0.044(5) 0.004(4) 0.001(4) -0.008(5)
C6 0.062(7) 0.086(8) 0.068(6) -0.013(6) 0.017(5) 0.000(6)
C7 0.104(10) 0.059(7) 0.058(6) -0.023(5) -0.012(6) 0.005(6)
C8 0.039(5) 0.035(4) 0.033(4) 0.002(3) 0.004(3) 0.004(4)
C9 0.048(5) 0.041(5) 0.054(5) 0.008(4) -0.007(4) -0.006(4)
C10 0.050(6) 0.067(7) 0.063(6) 0.028(5) -0.010(5) -0.009(5)
C11 0.050(6) 0.062(6) 0.038(4) 0.013(4) -0.012(4) -0.011(5)
C12 0.034(4) 0.058(6) 0.037(4) 0.009(4) -0.001(3) -0.002(4)
C13 0.082(7) 0.054(6) 0.044(5) -0.002(4) -0.025(5) -0.004(5)
C21 0.045(5) 0.041(4) 0.037(4) -0.003(3) 0.001(4) -0.011(4)
C22 0.069(6) 0.028(4) 0.058(5) -0.005(4) 0.005(5) -0.009(4)
C23 0.072(7) 0.033(5) 0.058(5) -0.010(4) 0.018(5) -0.003(5)
C24 0.117(11) 0.044(6) 0.077(8) 0.007(5) 0.001(7) 0.010(6)
C25 0.068(7) 0.062(7) 0.100(9) -0.017(6) 0.008(7) -0.023(6)
C26 0.090(10) 0.098(11) 0.149(14) 0.027(9) 0.059(10) 0.037(8)
C27 0.115(10) 0.059(6) 0.053(6) -0.005(5) 0.003(6) -0.025(7)
C28 0.045(5) 0.033(4) 0.045(5) -0.004(3) 0.005(4) -0.003(4)
C29 0.052(5) 0.044(5) 0.046(5) 0.005(4) -0.001(4) 0.000(4)
C30 0.059(6) 0.031(4) 0.062(6) 0.004(4) 0.000(5) 0.003(4)
C31 0.048(5) 0.042(5) 0.061(6) -0.016(4) -0.003(4) 0.007(4)
C32 0.048(5) 0.039(5) 0.054(5) -0.003(4) -0.002(4) 0.010(4)
C33 0.091(8) 0.062(6) 0.057(6) -0.015(5) -0.003(6) 0.007(6)

loop_
_atom_type_symbol
_atom_type_description
_atom_type_scat_dispersion_real
_atom_type_scat_dispersion_imag
_atom_type_scat_source
Co Co 0.3494 0.9721 'International Tables Vol C Tables 4.2.6.8 and 6.1.1.4'
Br Br -0.2901 2.4595 'International Tables Vol C Tables 4.2.6.8 and 6.1.1.4'
C C 0.0033 0.0016 'International Tables Vol C Tables 4.2.6.8 and 6.1.1.4'
H H 0.0000 0.0000 'International Tables Vol C Tables 4.2.6.8 and 6.1.1.4'
N N 0.0061 0.0033 'International Tables Vol C Tables 4.2.6.8 and 6.1.1.4'
O O 0.0106 0.0060 'International Tables Vol C Tables 4.2.6.8 and 6.1.1.4'

loop_
_geom_angle_atom_site_label_1
_geom_angle_atom_site_label_2
_geom_angle_atom_site_label_3
_geom_angle
O1 Co1 N3 91.7(2)
O1 Co1 Br2 105.32(17)
N3 Co1 Br2 119.00(19)
O1 Co1 Br1 109.39(18)
N3 Co1 Br1 107.18(19)
Br2 Co1 Br1 120.12(6)
O21 Co2 N23 91.9(3)
O21 Co2 Br22 104.25(19)
N23 Co2 Br22 122.25(19)
O21 Co2 Br21 112.2(2)
N23 Co2 Br21 102.1(2)
Br22 Co2 Br21 120.55(9)
N1 O1 Co1 111.3(5)
N21 O21 Co2 111.9(5)
O1 N1 C1 126.3(7)
O1 N1 C2 119.8(6)
C1 N1 C2 113.7(7)
O2 N2 C1 125.9(7)
O2 N2 C3 122.0(7)
C1 N2 C3 111.8(7)
C12 N3 C8 119.7(7)
C12 N3 Co1 119.2(6)
C8 N3 Co1 120.9(5)
O21 N21 C21 126.8(7)
O21 N21 C22 119.8(7)
C21 N21 C22 113.4(7)
O22 N22 C21 124.7(7)
O22 N22 C23 120.5(7)
C21 N22 C23 114.7(7)
C32 N23 C28 117.9(7)
C32 N23 Co2 121.9(6)
C28 N23 Co2 120.2(5)
N1 C1 N2 108.7(7)
N1 C1 C8 127.1(7)
N2 C1 C8 123.9(8)
N1 C2 C4 109.8(7)
N1 C2 C5 106.0(7)
C4 C2 C5 110.7(8)
N1 C2 C3 99.6(6)
C4 C2 C3 115.1(7)
C5 C2 C3 114.6(7)
N2 C3 C7 109.9(7)
N2 C3 C6 103.9(8)
C7 C3 C6 110.4(8)
N2 C3 C2 102.3(6)
C7 C3 C2 116.1(8)
C6 C3 C2 113.0(8)
C2 C4 H4A 109.5
C2 C4 H4B 109.5
H4A C4 H4B 109.5
C2 C4 H4C 109.5
H4A C4 H4C 109.5
H4B C4 H4C 109.5
C2 C5 H5A 109.5
C2 C5 H5B 109.5
H5A C5 H5B 109.5
C2 C5 H5C 109.5
H5A C5 H5C 109.5
H5B C5 H5C 109.5
C3 C6 H6A 109.5
C3 C6 H6B 109.5
H6A C6 H6B 109.5
C3 C6 H6C 109.5
H6A C6 H6C 109.5
H6B C6 H6C 109.5
C3 C7 H7A 109.5
C3 C7 H7B 109.5
H7A C7 H7B 109.5
C3 C7 H7C 109.5
H7A C7 H7C 109.5
H7B C7 H7C 109.5
N3 C8 C9 121.8(7)
N3 C8 C1 116.9(7)
C9 C8 C1 121.2(8)
C8 C9 C10 118.4(8)
C8 C9 H9 120.8
C10 C9 H9 120.8
C11 C10 C9 119.3(8)
C11 C10 H10 120.4
C9 C10 H10 120.4
C10 C11 C12 120.8(9)
C10 C11 H11 119.6
C12 C11 H11 119.6
N3 C12 C11 119.9(9)
N3 C12 C13 118.6(7)
C11 C12 C13 121.3(8)
C12 C13 H13A 109.5
C12 C13 H13B 109.5
H13A C13 H13B 109.5
C12 C13 H13C 109.5
H13A C13 H13C 109.5
H13B C13 H13C 109.5
N22 C21 N21 108.4(7)
N22 C21 C28 124.5(7)
N21 C21 C28 127.1(7)
C24 C22 N21 108.8(8)
C24 C22 C23 115.8(9)
N21 C22 C23 102.6(7)
C24 C22 C25 109.8(9)
N21 C22 C25 104.5(8)
C23 C22 C25 114.5(9)
C26 C23 C27 109.5(11)
C26 C23 N22 106.1(9)
C27 C23 N22 106.0(8)
C26 C23 C22 116.4(10)
C27 C23 C22 116.9(9)
N22 C23 C22 100.5(6)
C22 C24 H24A 109.5
C22 C24 H24B 109.5
H24A C24 H24B 109.5
C22 C24 H24C 109.5
H24A C24 H24C 109.5
H24B C24 H24C 109.5
C22 C25 H25A 109.5
C22 C25 H25B 109.5
H25A C25 H25B 109.5
C22 C25 H25C 109.5
H25A C25 H25C 109.5
H25B C25 H25C 109.5
C23 C26 H26A 109.5
C23 C26 H26B 109.5
H26A C26 H26B 109.5
C23 C26 H26C 109.5
H26A C26 H26C 109.5
H26B C26 H26C 109.5
C23 C27 H27A 109.5
C23 C27 H27B 109.5
H27A C27 H27B 109.5
C23 C27 H27C 109.5
H27A C27 H27C 109.5
H27B C27 H27C 109.5
N23 C28 C29 123.0(7)
N23 C28 C21 117.3(7)
C29 C28 C21 119.7(7)
C30 C29 C28 118.5(8)
C30 C29 H29 120.7
C28 C29 H29 120.7
C29 C30 C31 119.3(9)
C29 C30 H30 120.3
C31 C30 H30 120.3
C30 C31 C32 119.3(9)
C30 C31 H31 120.3
C32 C31 H31 120.3
N23 C32 C31 121.6(8)
N23 C32 C33 118.2(8)
C31 C32 C33 120.2(9)
C32 C33 H33A 109.5
C32 C33 H33B 109.5
H33A C33 H33B 109.5
C32 C33 H33C 109.5
H33A C33 H33C 109.5
H33B C33 H33C 109.5

loop_
_geom_bond_atom_site_label_1
_geom_bond_atom_site_label_2
_geom_bond_distance
Br1 Co1 2.3465(16)
Br2 Co1 2.3435(15)
Br21 Co2 2.339(2)
Br22 Co2 2.3374(17)
Co1 O1 1.981(6)
Co1 N3 2.070(6)
Co2 O21 1.981(7)
Co2 N23 2.067(7)
O1 N1 1.301(8)
O2 N2 1.271(9)
O21 N21 1.302(9)
O22 N22 1.289(10)
N1 C1 1.332(10)
N1 C2 1.503(9)
N2 C1 1.342(10)
N2 C3 1.497(10)
N3 C12 1.349(10)
N3 C8 1.359(10)
N21 C21 1.330(10)
N21 C22 1.510(11)
N22 C21 1.325(10)
N22 C23 1.518(11)
N23 C32 1.334(11)
N23 C28 1.360(10)
C1 C8 1.468(10)
C2 C4 1.509(11)
C2 C5 1.526(13)
C2 C3 1.551(13)
C3 C7 1.529(13)
C3 C6 1.545(14)
C4 H4A 0.9600
C4 H4B 0.9600
C4 H4C 0.9600
C5 H5A 0.9600
C5 H5B 0.9600
C5 H5C 0.9600
C6 H6A 0.9600
C6 H6B 0.9600
C6 H6C 0.9600
C7 H7A 0.9600
C7 H7B 0.9600
C7 H7C 0.9600
C8 C9 1.374(11)
C9 C10 1.409(13)
C9 H9 0.9300
C10 C11 1.345(14)
C10 H10 0.9300
C11 C12 1.400(12)
C11 H11 0.9300
C12 C13 1.469(13)
C13 H13A 0.9600
C13 H13B 0.9600
C13 H13C 0.9600
C21 C28 1.477(11)
C22 C24 1.501(14)
C22 C23 1.540(14)
C22 C25 1.543(15)
C23 C26 1.490(17)
C23 C27 1.507(14)
C24 H24A 0.9600
C24 H24B 0.9600
C24 H24C 0.9600
C25 H25A 0.9600
C25 H25B 0.9600
C25 H25C 0.9600
C26 H26A 0.9600
C26 H26B 0.9600
C26 H26C 0.9600
C27 H27A 0.9600
C27 H27B 0.9600
C27 H27C 0.9600
C28 C29 1.375(12)
C29 C30 1.373(13)
C29 H29 0.9300
C30 C31 1.379(13)
C30 H30 0.9300
C31 C32 1.398(13)
C31 H31 0.9300
C32 C33 1.492(13)
C33 H33A 0.9600
C33 H33B 0.9600
C33 H33C 0.9600

loop_
_geom_torsion_atom_site_label_1
_geom_torsion_atom_site_label_2
_geom_torsion_atom_site_label_3
_geom_torsion_atom_site_label_4
_geom_torsion
N3 Co1 O1 N1 48.2(5)
Br2 Co1 O1 N1 168.9(4)
Br1 Co1 O1 N1 -60.7(5)
N23 Co2 O21 N21 -48.2(6)
Br22 Co2 O21 N21 -172.2(5)
Br21 Co2 O21 N21 55.7(6)
Co1 O1 N1 C1 -48.8(9)
Co1 O1 N1 C2 136.7(6)
O1 Co1 N3 C12 153.8(6)
Br2 Co1 N3 C12 45.2(7)
Br1 Co1 N3 C12 -95.3(6)
O1 Co1 N3 C8 -20.7(6)
Br2 Co1 N3 C8 -129.3(5)
Br1 Co1 N3 C8 90.2(6)
Co2 O21 N21 C21 43.9(11)
Co2 O21 N21 C22 -135.2(7)
O21 Co2 N23 C32 -154.9(7)
Br22 Co2 N23 C32 -46.7(7)
Br21 Co2 N23 C32 91.8(7)
O21 Co2 N23 C28 25.0(6)
Br22 Co2 N23 C28 133.2(6)
Br21 Co2 N23 C28 -88.3(6)
O1 N1 C1 N2 178.0(7)
C2 N1 C1 N2 -7.2(10)
O1 N1 C1 C8 4.0(13)
C2 N1 C1 C8 178.8(8)
O2 N2 C1 N1 180.0(8)
C3 N2 C1 N1 -6.6(10)
O2 N2 C1 C8 -5.7(14)
C3 N2 C1 C8 167.7(8)
O1 N1 C2 C4 -47.0(10)
C1 N1 C2 C4 137.8(8)
O1 N1 C2 C5 72.6(9)
C1 N1 C2 C5 -102.6(8)
O1 N1 C2 C3 -168.2(7)
C1 N1 C2 C3 16.6(9)
O2 N2 C3 C7 -45.7(12)
C1 N2 C3 C7 140.5(9)
O2 N2 C3 C6 72.4(10)
C1 N2 C3 C6 -101.3(9)
O2 N2 C3 C2 -169.7(8)
C1 N2 C3 C2 16.5(9)
N1 C2 C3 N2 -18.1(8)
C4 C2 C3 N2 -135.4(7)
C5 C2 C3 N2 94.5(8)
N1 C2 C3 C7 -137.9(8)
C4 C2 C3 C7 104.8(9)
C5 C2 C3 C7 -25.2(11)
N1 C2 C3 C6 93.0(8)
C4 C2 C3 C6 -24.3(11)
C5 C2 C3 C6 -154.3(7)
C12 N3 C8 C9 -2.7(12)
Co1 N3 C8 C9 171.7(6)
C12 N3 C8 C1 173.4(7)
Co1 N3 C8 C1 -12.1(10)
N1 C1 C8 N3 31.5(12)
N2 C1 C8 N3 -141.7(8)
N1 C1 C8 C9 -152.3(9)
N2 C1 C8 C9 34.5(12)
N3 C8 C9 C10 2.2(13)
C1 C8 C9 C10 -173.7(8)
C8 C9 C10 C11 -0.9(14)
C9 C10 C11 C12 0.0(15)
C8 N3 C12 C11 1.8(12)
Co1 N3 C12 C11 -172.8(7)
C8 N3 C12 C13 -173.3(8)
Co1 N3 C12 C13 12.1(11)
C10 C11 C12 N3 -0.5(15)
C10 C11 C12 C13 174.5(10)
O22 N22 C21 N21 176.5(9)
C23 N22 C21 N21 1.2(10)
O22 N22 C21 C28 -0.5(14)
C23 N22 C21 C28 -175.8(8)
O21 N21 C21 N22 -175.3(8)
C22 N21 C21 N22 3.8(11)
O21 N21 C21 C28 1.6(15)
C22 N21 C21 C28 -179.2(8)
O21 N21 C22 C24 49.1(12)
C21 N21 C22 C24 -130.1(9)
O21 N21 C22 C23 172.2(8)
C21 N21 C22 C23 -7.0(11)
O21 N21 C22 C25 -68.1(11)
C21 N21 C22 C25 112.7(9)
O22 N22 C23 C26 -59.2(12)
C21 N22 C23 C26 116.2(10)
O22 N22 C23 C27 57.1(12)
C21 N22 C23 C27 -127.5(9)
O22 N22 C23 C22 179.2(9)
C21 N22 C23 C22 -5.4(10)
C24 C22 C23 C26 11.0(14)
N21 C22 C23 C26 -107.3(11)
C25 C22 C23 C26 140.2(11)
C24 C22 C23 C27 -121.0(11)
N21 C22 C23 C27 120.7(9)
C25 C22 C23 C27 8.2(13)
C24 C22 C23 N22 124.9(9)
N21 C22 C23 N22 6.7(9)
C25 C22 C23 N22 -105.8(9)
C32 N23 C28 C29 7.0(12)
Co2 N23 C28 C29 -172.9(7)
C32 N23 C28 C21 -172.7(8)
Co2 N23 C28 C21 7.4(10)
N22 C21 C28 N23 145.0(9)
N21 C21 C28 N23 -31.5(13)
N22 C21 C28 C29 -34.8(13)
N21 C21 C28 C29 148.8(9)
N23 C28 C29 C30 -4.5(14)
C21 C28 C29 C30 175.2(9)
C28 C29 C30 C31 -0.1(14)
C29 C30 C31 C32 2.0(15)
C28 N23 C32 C31 -5.0(13)
Co2 N23 C32 C31 174.9(7)
C28 N23 C32 C33 175.7(9)
Co2 N23 C32 C33 -4.4(12)
C30 C31 C32 N23 0.6(14)
C30 C31 C32 C33 179.9(10)
